data_7208028
loop_
_publ_author_name
'Li, Jie'
'Wang, Mao'
'Ren, Shendong'
'Gao, Xike'
'Hong, Wei'
'Li, Hongxiang'
'Zhu, Daoben'

_publ_section_title
;
 High performance organic thin film transistor based on pentacene
 derivative: 6,13-dichloropentacene
;
_journal_issue 21
_journal_name_full 'Journal of Materials Chemistry'
_journal_page_first 10496
_journal_paper_doi 10.1039/c2jm16871e
_journal_volume 22
_journal_year 2012
_chemical_formula_sum 'C22 H12 Cl2'
_chemical_formula_weight 347.22
_chemical_melting_point_gt 300
_chemical_name_common 6,13-dichloropentacene
_chemical_name_systematic
;
?
;
_space_group_IT_number 14
_symmetry_cell_setting monoclinic
_symmetry_space_group_name_Hall '-P 2ybc'
_symmetry_space_group_name_H-M 'P 1 21/c 1'
_atom_sites_solution_hydrogens geom
_atom_sites_solution_primary direct
_atom_sites_solution_secondary difmap
_audit_creation_method SHELXL-97
_cell_angle_alpha 90.00
_cell_angle_beta 94.058(5)
_cell_angle_gamma 90.00
_cell_formula_units_Z 2
_cell_length_a 3.8836(11)
_cell_length_b 18.718(5)
_cell_length_c 10.383(3)
_cell_measurement_reflns_used 780
_cell_measurement_temperature 293(2)
_cell_measurement_theta_max 24.322
_cell_measurement_theta_min 2.247
_cell_volume 752.9(4)
_computing_cell_refinement 'Bruker SMART'
_computing_data_collection 'Bruker SMART'
_computing_data_reduction 'Bruker SHELXTL'
_computing_molecular_graphics 'Bruker SHELXTL'
_computing_publication_material 'Bruker SHELXTL'
_computing_structure_refinement 'SHELXL-97 (Sheldrick, 1997)'
_computing_structure_solution 'SHELXS-97 (Sheldrick, 1990)'
_diffrn_ambient_temperature 293(2)
_diffrn_measured_fraction_theta_full 0.999
_diffrn_measured_fraction_theta_max 0.999
_diffrn_measurement_device_type 'CCD area detector'
_diffrn_measurement_method 'phi and omega scans'
_diffrn_radiation_monochromator graphite
_diffrn_radiation_source 'fine-focus sealed tube'
_diffrn_radiation_type MoK\a
_diffrn_radiation_wavelength 0.71073
_diffrn_reflns_av_R_equivalents 0.0398
_diffrn_reflns_av_sigmaI/netI 0.0513
_diffrn_reflns_limit_h_max 4
_diffrn_reflns_limit_h_min -4
_diffrn_reflns_limit_k_max 20
_diffrn_reflns_limit_k_min -23
_diffrn_reflns_limit_l_max 12
_diffrn_reflns_limit_l_min -12
_diffrn_reflns_number 4029
_diffrn_reflns_theta_full 26.00
_diffrn_reflns_theta_max 26.00
_diffrn_reflns_theta_min 2.18
_exptl_absorpt_coefficient_mu 0.429
_exptl_absorpt_correction_T_max 1.0000
_exptl_absorpt_correction_T_min 0.4584
_exptl_absorpt_correction_type empirical
_exptl_absorpt_process_details sadabs
_exptl_crystal_colour black
_exptl_crystal_density_diffrn 1.532
_exptl_crystal_density_method 'not measured'
_exptl_crystal_description prismatic
_exptl_crystal_F_000 356
_exptl_crystal_size_max 0.351
_exptl_crystal_size_mid 0.130
_exptl_crystal_size_min 0.028
_refine_diff_density_max 0.230
_refine_diff_density_min -0.200
_refine_diff_density_rms 0.053
_refine_ls_extinction_method none
_refine_ls_goodness_of_fit_ref 1.090
_refine_ls_hydrogen_treatment constr
_refine_ls_matrix_type full
_refine_ls_number_parameters 109
_refine_ls_number_reflns 1476
_refine_ls_number_restraints 0
_refine_ls_restrained_S_all 1.090
_refine_ls_R_factor_all 0.0669
_refine_ls_R_factor_gt 0.0480
_refine_ls_shift/su_max 0.000
_refine_ls_shift/su_mean 0.000
_refine_ls_structure_factor_coef Fsqd
_refine_ls_weighting_details 'calc w=1/[\s^2^(Fo^2^)+(0.0467P)^2^+0.1228P] where P=(Fo^2^+2Fc^2^)/3'
_refine_ls_weighting_scheme calc
_refine_ls_wR_factor_gt 0.1044
_refine_ls_wR_factor_ref 0.1127
_reflns_number_gt 1139
_reflns_number_total 1476
_reflns_threshold_expression >2sigma(I)
_cod_data_source_file c2jm16871e.txt
_cod_data_source_block cd211120
_cod_depositor_comments
;
The following automatic conversions were performed:

'_chemical_melting_point' tag was changed to
'_chemical_melting_point_gt' since the value was specified 'more
than' ('>') a certain temperature. The value '>300' was changed to
'300' - it should be numeric and without a unit
designator.

'_symmetry_cell_setting' value 'Monoclinic' changed to
'monoclinic' according to
/home/saulius/struct/CIF-dictionaries/cif_core.dic dictionary named
'cif_core.dic' version 2.4.1 from 2010-06-29.

Automatic conversion script
Id: cif_fix_values 1715 2011-07-08 13:25:40Z adriana 
;
_cod_original_sg_symbol_H-M P2(1)/c
_cod_database_code 7208028

loop_
_symmetry_equiv_pos_as_xyz
'x, y, z'
'-x, y+1/2, -z+1/2'
'-x, -y, -z'
'x, -y-1/2, z-1/2'

loop_
_atom_site_label
_atom_site_type_symbol
_atom_site_fract_x
_atom_site_fract_y
_atom_site_fract_z
_atom_site_U_iso_or_equiv
_atom_site_adp_type
_atom_site_occupancy
_atom_site_symmetry_multiplicity
_atom_site_calc_flag
_atom_site_refinement_flags
Cl1 Cl 0.31126(19) 0.61905(3) 0.69427(6) 0.0427(3) Uani 1 1 d .
C1 C 0.4171(6) 0.55266(13) 0.5868(2) 0.0310(6) Uani 1 1 d .
C2 C 0.5799(6) 0.49069(13) 0.6353(2) 0.0313(6) Uani 1 1 d .
C3 C 0.6698(6) 0.43573(13) 0.5461(2) 0.0310(6) Uani 1 1 d .
C4 C 0.8393(7) 0.37423(13) 0.5941(2) 0.0352(6) Uani 1 1 d .
H4 H 0.8976 0.3389 0.5364 0.042 Uiso 1 1 calc R
C5 C 0.9229(7) 0.36430(13) 0.7251(2) 0.0344(6) Uani 1 1 d .
C6 C 1.1030(7) 0.30244(14) 0.7750(3) 0.0409(7) Uani 1 1 d .
H6 H 1.1668 0.2671 0.7184 0.049 Uiso 1 1 calc R
C7 C 1.1814(8) 0.29458(15) 0.9027(3) 0.0446(7) Uani 1 1 d .
H7 H 1.3000 0.2541 0.9333 0.054 Uiso 1 1 calc R
C8 C 1.0849(8) 0.34735(16) 0.9906(3) 0.0460(7) Uani 1 1 d .
H8 H 1.1409 0.3412 1.0784 0.055 Uiso 1 1 calc R
C9 C 0.9132(7) 0.40642(15) 0.9490(2) 0.0404(7) Uani 1 1 d .
H9 H 0.8491 0.4401 1.0086 0.048 Uiso 1 1 calc R
C10 C 0.8275(7) 0.41813(14) 0.8138(2) 0.0341(6) Uani 1 1 d .
C11 C 0.6623(7) 0.47919(14) 0.7683(2) 0.0340(6) Uani 1 1 d .
H11 H 0.6034 0.5139 0.8270 0.041 Uiso 1 1 calc R

loop_
_atom_site_aniso_label
_atom_site_aniso_U_11
_atom_site_aniso_U_22
_atom_site_aniso_U_33
_atom_site_aniso_U_23
_atom_site_aniso_U_13
_atom_site_aniso_U_12
Cl1 0.0534(5) 0.0394(4) 0.0355(4) -0.0106(3) 0.0042(3) 0.0090(3)
C1 0.0299(14) 0.0330(14) 0.0306(13) -0.0057(11) 0.0050(10) -0.0022(11)
C2 0.0284(15) 0.0332(14) 0.0326(13) -0.0035(11) 0.0045(10) -0.0033(11)
C3 0.0268(14) 0.0314(13) 0.0351(14) -0.0039(11) 0.0035(10) -0.0052(11)
C4 0.0377(16) 0.0321(14) 0.0361(14) -0.0046(11) 0.0052(11) 0.0006(12)
C5 0.0329(15) 0.0322(15) 0.0382(14) 0.0004(11) 0.0031(11) -0.0051(11)
C6 0.0436(18) 0.0341(15) 0.0453(16) -0.0001(12) 0.0050(12) -0.0002(12)
C7 0.0454(18) 0.0393(16) 0.0486(17) 0.0080(13) -0.0006(13) 0.0005(13)
C8 0.052(2) 0.0495(18) 0.0358(15) 0.0077(13) -0.0002(13) -0.0050(15)
C9 0.0431(18) 0.0411(16) 0.0368(15) -0.0012(12) 0.0030(12) -0.0052(13)
C10 0.0332(15) 0.0349(15) 0.0344(14) 0.0007(11) 0.0031(11) -0.0045(12)
C11 0.0370(16) 0.0339(14) 0.0314(13) -0.0067(11) 0.0059(11) -0.0016(12)

loop_
_atom_type_symbol
_atom_type_description
_atom_type_scat_dispersion_real
_atom_type_scat_dispersion_imag
_atom_type_scat_source
C C 0.0033 0.0016 'International Tables Vol C Tables 4.2.6.8 and 6.1.1.4'
H H 0.0000 0.0000 'International Tables Vol C Tables 4.2.6.8 and 6.1.1.4'
Cl Cl 0.1484 0.1585 'International Tables Vol C Tables 4.2.6.8 and 6.1.1.4'

loop_
_geom_angle_atom_site_label_1
_geom_angle_atom_site_label_2
_geom_angle_atom_site_label_3
_geom_angle
_geom_angle_site_symmetry_1
_geom_angle_site_symmetry_3
C2 C1 C3 123.3(2) . 3_666
C2 C1 Cl1 118.92(18) . .
C3 C1 Cl1 117.73(19) 3_666 .
C1 C2 C11 123.0(2) . .
C1 C2 C3 118.9(2) . .
C11 C2 C3 118.1(2) . .
C4 C3 C1 123.2(2) . 3_666
C4 C3 C2 119.1(2) . .
C1 C3 C2 117.7(2) 3_666 .
C5 C4 C3 122.0(2) . .
C5 C4 H4 119.0 . .
C3 C4 H4 119.0 . .
C4 C5 C6 122.5(2) . .
C4 C5 C10 118.8(2) . .
C6 C5 C10 118.6(2) . .
C7 C6 C5 121.0(2) . .
C7 C6 H6 119.5 . .
C5 C6 H6 119.5 . .
C6 C7 C8 120.5(3) . .
C6 C7 H7 119.8 . .
C8 C7 H7 119.8 . .
C9 C8 C7 121.0(3) . .
C9 C8 H8 119.5 . .
C7 C8 H8 119.5 . .
C8 C9 C10 120.9(3) . .
C8 C9 H9 119.5 . .
C10 C9 H9 119.5 . .
C11 C10 C5 120.0(2) . .
C11 C10 C9 122.1(2) . .
C5 C10 C9 117.9(2) . .
C10 C11 C2 122.0(2) . .
C10 C11 H11 119.0 . .
C2 C11 H11 119.0 . .

loop_
_geom_bond_atom_site_label_1
_geom_bond_atom_site_label_2
_geom_bond_distance
_geom_bond_site_symmetry_2
Cl1 C1 1.738(2) .
C1 C2 1.398(3) .
C1 C3 1.414(3) 3_666
C2 C11 1.412(3) .
C2 C3 1.444(3) .
C3 C4 1.400(3) .
C3 C1 1.414(3) 3_666
C4 C5 1.389(3) .
C4 H4 0.9300 .
C5 C6 1.431(3) .
C5 C10 1.431(4) .
C6 C7 1.347(4) .
C6 H6 0.9300 .
C7 C8 1.413(4) .
C7 H7 0.9300 .
C8 C9 1.347(4) .
C8 H8 0.9300 .
C9 C10 1.436(3) .
C9 H9 0.9300 .
C10 C11 1.377(4) .
C11 H11 0.9300 .

loop_
_geom_torsion_atom_site_label_1
_geom_torsion_atom_site_label_2
_geom_torsion_atom_site_label_3
_geom_torsion_atom_site_label_4
_geom_torsion
_geom_torsion_site_symmetry_1
_geom_torsion_site_symmetry_4
C3 C1 C2 C11 -179.3(2) 3_666 .
Cl1 C1 C2 C11 0.2(3) . .
C3 C1 C2 C3 0.9(4) 3_666 .
Cl1 C1 C2 C3 -179.61(19) . .
C1 C2 C3 C4 178.7(2) . .
C11 C2 C3 C4 -1.1(4) . .
C1 C2 C3 C1 -0.9(4) . 3_666
C11 C2 C3 C1 179.3(2) . 3_666
C1 C3 C4 C5 179.7(2) 3_666 .
C2 C3 C4 C5 0.2(4) . .
C3 C4 C5 C6 -178.5(2) . .
C3 C4 C5 C10 1.1(4) . .
C4 C5 C6 C7 179.7(3) . .
C10 C5 C6 C7 0.1(4) . .
C5 C6 C7 C8 0.4(4) . .
C6 C7 C8 C9 0.0(5) . .
C7 C8 C9 C10 -1.0(4) . .
C4 C5 C10 C11 -1.4(4) . .
C6 C5 C10 C11 178.2(2) . .
C4 C5 C10 C9 179.3(2) . .
C6 C5 C10 C9 -1.0(4) . .
C8 C9 C10 C11 -177.8(3) . .
C8 C9 C10 C5 1.5(4) . .
C5 C10 C11 C2 0.5(4) . .
C9 C10 C11 C2 179.7(2) . .
C1 C2 C11 C10 -179.0(2) . .
C3 C2 C11 C10 0.8(4) . .
